data_2229929
loop_
_publ_author_name
'Sy, Adama'
'Barry, Aliou Hamady'
'Gaye, Mohamed'
'Sall, Abdou Salam'
'Driss, Ahmed'

_publ_section_title
;
 Poly[di-\m-aqua-diaqua-di-\m~6~-malonato-cobalt(II)dipotassium(I)]
;
_journal_coeditor_code BT5510
_journal_issue 5
_journal_name_full 'Acta Crystallographica Section E'
_journal_page_first m601
_journal_paper_doi 10.1107/S1600536811012839
_journal_volume 67
_journal_year 2011
_chemical_formula_iupac '[Co K2 (C3 H2 O4)2 (H2 O)4]'
_chemical_formula_moiety 'C6 H12 Co K2 O12'
_chemical_formula_sum 'C6 H12 Co K2 O12'
_chemical_formula_weight 413.28
_chemical_name_systematic
;
Poly[di-\m-aqua-diaqua-di-\m~6~-malonato-cobalt(II)dipotassium]
;
_space_group_IT_number 12
_symmetry_cell_setting monoclinic
_symmetry_space_group_name_Hall '-C 2y'
_symmetry_space_group_name_H-M 'C 1 2/m 1'
_atom_sites_solution_hydrogens geom
_atom_sites_solution_primary direct
_atom_sites_solution_secondary difmap
_audit_creation_method SHELXL-97
_cell_angle_alpha 90.00
_cell_angle_beta 115.65(2)
_cell_angle_gamma 90.00
_cell_formula_units_Z 2
_cell_length_a 9.462(2)
_cell_length_b 11.014(3)
_cell_length_c 7.740(2)
_cell_measurement_reflns_used 25
_cell_measurement_temperature 293(2)
_cell_measurement_theta_max 15
_cell_measurement_theta_min 11
_cell_volume 727.1(3)
_computing_cell_refinement 'CAD-4 EXPRESS (Enraf--Nonius, 1994)'
_computing_data_collection 'CAD-4 EXPRESS (Enraf--Nonius, 1994)'
_computing_data_reduction 'MolEN (Fair, 1990)'
_computing_molecular_graphics 'ORTEP-3 for Windows (Farrugia, 1997)'
_computing_publication_material 'SHELXL97 (Sheldrick, 2008)'
_computing_structure_refinement 'SHELXL97 (Sheldrick, 2008)'
_computing_structure_solution 'SHELXS97 (Sheldrick, 2008)'
_diffrn_ambient_temperature 293(2)
_diffrn_measured_fraction_theta_full 1.000
_diffrn_measured_fraction_theta_max 1.000
_diffrn_measurement_device_type 'Enraf--Nonius CAD-4'
_diffrn_measurement_method \w
_diffrn_radiation_monochromator graphite
_diffrn_radiation_source 'fine-focus sealed tube'
_diffrn_radiation_type MoK\a
_diffrn_radiation_wavelength 0.71073
_diffrn_reflns_av_R_equivalents 0.0219
_diffrn_reflns_av_sigmaI/netI 0.0218
_diffrn_reflns_limit_h_max 12
_diffrn_reflns_limit_h_min -12
_diffrn_reflns_limit_k_max 14
_diffrn_reflns_limit_k_min -1
_diffrn_reflns_limit_l_max 9
_diffrn_reflns_limit_l_min -9
_diffrn_reflns_number 1825
_diffrn_reflns_theta_full 26.96
_diffrn_reflns_theta_max 26.96
_diffrn_reflns_theta_min 2.92
_diffrn_standards_decay_% 0
_diffrn_standards_interval_time 120
_diffrn_standards_number 2
_exptl_absorpt_coefficient_mu 1.809
_exptl_absorpt_correction_type none
_exptl_crystal_colour pink
_exptl_crystal_density_diffrn 1.888
_exptl_crystal_density_method 'not measured'
_exptl_crystal_description prism
_exptl_crystal_F_000 418
_exptl_crystal_size_max .15
_exptl_crystal_size_mid .13
_exptl_crystal_size_min .10
_refine_diff_density_max 0.330
_refine_diff_density_min -0.300
_refine_ls_extinction_coef 0.045(2)
_refine_ls_extinction_expression Fc^*^=kFc[1+0.001xFc^2^\l^3^/sin(2\q)]^-1/4^
_refine_ls_extinction_method 'SHELXL97 (Sheldrick, 2008)'
_refine_ls_goodness_of_fit_ref 1.147
_refine_ls_hydrogen_treatment mixed
_refine_ls_matrix_type full
_refine_ls_number_parameters 63
_refine_ls_number_reflns 835
_refine_ls_number_restraints 0
_refine_ls_restrained_S_all 1.147
_refine_ls_R_factor_all 0.0225
_refine_ls_R_factor_gt 0.0216
_refine_ls_shift/su_max 0.000
_refine_ls_shift/su_mean 0.000
_refine_ls_structure_factor_coef Fsqd
_refine_ls_weighting_details 'calc w=1/[\s^2^(Fo^2^)+(0.0236P)^2^+0.6549P] where P=(Fo^2^+2Fc^2^)/3'
_refine_ls_weighting_scheme calc
_refine_ls_wR_factor_gt 0.0563
_refine_ls_wR_factor_ref 0.0567
_reflns_number_gt 813
_reflns_number_total 835
_reflns_threshold_expression I>2\s(I)
_cod_data_source_file bt5510.cif
_cod_data_source_block I
_cod_original_sg_symbol_H-M 'C 2/m '
_cod_database_code 2229929
_cod_database_fobs_code 2229929

loop_
_symmetry_equiv_pos_as_xyz
'x, y, z'
'x, -y, z'
'x+1/2, y+1/2, z'
'x+1/2, -y+1/2, z'
'-x, -y, -z'
'-x, y, -z'
'-x+1/2, -y+1/2, -z'
'-x+1/2, y+1/2, -z'

loop_
_atom_site_type_symbol
_atom_site_label
_atom_site_fract_x
_atom_site_fract_y
_atom_site_fract_z
_atom_site_U_iso_or_equiv
_atom_site_adp_type
_atom_site_calc_flag
_atom_site_refinement_flags
_atom_site_occupancy
_atom_site_disorder_assembly
_atom_site_disorder_group
Co Co1 0.0000 0.0000 0.0000 0.01988(16) Uani d S 1 . .
K K1 -0.27538(6) 0.0000 -0.49356(7) 0.03100(18) Uani d S 1 . .
O O1 0.0747(2) 0.0000 -0.2237(3) 0.0308(4) Uani d S 1 . .
O O2 0.15473(12) 0.13440(10) 0.15312(16) 0.0290(3) Uani d . 1 . .
O O3 0.24932(14) 0.31676(10) 0.26017(17) 0.0334(3) Uani d . 1 . .
O O4 -0.5000 -0.16509(19) -0.5000 0.0479(5) Uani d S 1 . .
C C1 0.14331(17) 0.24844(13) 0.1464(2) 0.0234(3) Uani d . 1 . .
C C2 0.0000 0.3130(2) 0.0000 0.0519(8) Uani d S 1 . .
H H1 -0.0371 0.3657 0.0720 0.062 Uiso calc PR 0.50 . .
H H2 0.0371 0.3657 -0.0720 0.062 Uiso calc PR 0.50 . .
H HW1 0.134(2) 0.055(2) -0.217(3) 0.054(7) Uiso d . 1 . .
H HW2 -0.431(3) -0.211(2) -0.435(4) 0.066(8) Uiso d . 1 . .

loop_
_atom_site_aniso_label
_atom_site_aniso_U_11
_atom_site_aniso_U_22
_atom_site_aniso_U_33
_atom_site_aniso_U_12
_atom_site_aniso_U_13
_atom_site_aniso_U_23
Co1 0.0200(2) 0.0129(2) 0.0208(2) 0.000 0.00322(16) 0.000
K1 0.0360(3) 0.0267(3) 0.0248(3) 0.000 0.0079(2) 0.000
O1 0.0357(9) 0.0200(7) 0.0416(10) 0.000 0.0215(8) 0.000
O2 0.0261(5) 0.0169(5) 0.0309(6) -0.0021(4) 0.0001(4) 0.0004(4)
O3 0.0328(6) 0.0228(6) 0.0330(6) -0.0090(4) 0.0034(5) -0.0032(5)
O4 0.0287(9) 0.0348(10) 0.0599(13) 0.000 0.0000(9) 0.000
C1 0.0253(7) 0.0185(7) 0.0233(7) -0.0039(6) 0.0076(6) -0.0002(5)
C2 0.0451(15) 0.0169(11) 0.0555(17) 0.000 -0.0141(13) 0.000

loop_
_atom_type_symbol
_atom_type_description
_atom_type_scat_dispersion_real
_atom_type_scat_dispersion_imag
_atom_type_scat_source
C C 0.0033 0.0016 'International Tables Vol C Tables 4.2.6.8 and 6.1.1.4'
H H 0.0000 0.0000 'International Tables Vol C Tables 4.2.6.8 and 6.1.1.4'
Co Co 0.3494 0.9721 'International Tables Vol C Tables 4.2.6.8 and 6.1.1.4'
K K 0.2009 0.2494 'International Tables Vol C Tables 4.2.6.8 and 6.1.1.4'
O O 0.0106 0.0060 'International Tables Vol C Tables 4.2.6.8 and 6.1.1.4'

loop_
_geom_angle_atom_site_label_1
_geom_angle_atom_site_label_2
_geom_angle_atom_site_label_3
_geom_angle_site_symmetry_1
_geom_angle_site_symmetry_3
_geom_angle
_geom_angle_publ_flag
O2 Co1 O2 5 . 180.00(11) ?
O2 Co1 O2 5 2 88.03(6) ?
O2 Co1 O2 . 2 91.97(6) ?
O2 Co1 O2 5 6 91.97(6) ?
O2 Co1 O2 . 6 88.03(6) ?
O2 Co1 O2 2 6 180.0 ?
O2 Co1 O1 5 . 86.32(5) ?
O2 Co1 O1 . . 93.68(5) ?
O2 Co1 O1 2 . 93.68(5) ?
O2 Co1 O1 6 . 86.32(5) ?
O2 Co1 O1 5 5 93.68(5) ?
O2 Co1 O1 . 5 86.32(5) ?
O2 Co1 O1 2 5 86.32(5) ?
O2 Co1 O1 6 5 93.68(5) ?
O1 Co1 O1 . 5 180.00(8) ?
O2 Co1 K1 5 5 128.56(3) ?
O2 Co1 K1 . 5 51.44(3) ?
O2 Co1 K1 2 5 51.44(3) ?
O2 Co1 K1 6 5 128.56(3) ?
O1 Co1 K1 . 5 121.53(5) ?
O1 Co1 K1 5 5 58.47(5) ?
O2 Co1 K1 5 . 51.44(3) ?
O2 Co1 K1 . . 128.56(3) ?
O2 Co1 K1 2 . 128.56(3) ?
O2 Co1 K1 6 . 51.44(3) ?
O1 Co1 K1 . . 58.47(5) ?
O1 Co1 K1 5 . 121.53(5) ?
K1 Co1 K1 5 . 180.0 ?
O4 K1 O4 . 5_454 81.66(7) ?
O4 K1 O2 . 6 111.08(4) ?
O4 K1 O2 5_454 6 70.62(3) ?
O4 K1 O2 . 5 70.62(3) ?
O4 K1 O2 5_454 5 111.08(4) ?
O2 K1 O2 6 5 63.86(5) ?
O4 K1 O3 . 3_444 78.97(4) ?
O4 K1 O3 5_454 3_444 137.16(4) ?
O2 K1 O3 6 3_444 152.22(4) ?
O2 K1 O3 5 3_444 97.86(4) ?
O4 K1 O3 . 4_454 137.16(4) ?
O4 K1 O3 5_454 4_454 78.97(4) ?
O2 K1 O3 6 4_454 97.86(4) ?
O2 K1 O3 5 4_454 152.22(4) ?
O3 K1 O3 3_444 4_454 90.00(5) ?
O4 K1 O1 . . 127.30(3) ?
O4 K1 O1 5_454 . 127.30(3) ?
O2 K1 O1 6 . 58.47(4) ?
O2 K1 O1 5 . 58.47(4) ?
O3 K1 O1 3_444 . 94.50(4) ?
O3 K1 O1 4_454 . 94.50(4) ?
O4 K1 O1 . 5_554 127.77(3) ?
O4 K1 O1 5_454 5_554 127.77(3) ?
O2 K1 O1 6 5_554 118.90(4) ?
O2 K1 O1 5 5_554 118.90(4) ?
O3 K1 O1 3_444 5_554 49.62(3) ?
O3 K1 O1 4_454 5_554 49.62(3) ?
O1 K1 O1 . 5_554 72.74(6) ?
O4 K1 Co1 . . 102.54(2) ?
O4 K1 Co1 5_454 . 102.54(2) ?
O2 K1 Co1 6 . 35.11(2) ?
O2 K1 Co1 5 . 35.11(2) ?
O3 K1 Co1 3_444 . 118.77(3) ?
O3 K1 Co1 4_454 . 118.77(3) ?
O1 K1 Co1 . . 36.53(4) ?
O1 K1 Co1 5_554 . 109.27(4) ?
O4 K1 K1 . 5_454 40.83(3) ?
O4 K1 K1 5_454 5_454 40.83(3) ?
O2 K1 K1 6 5_454 91.05(3) ?
O2 K1 K1 5 5_454 91.05(3) ?
O3 K1 K1 3_444 5_454 110.98(3) ?
O3 K1 K1 4_454 5_454 110.98(3) ?
O1 K1 K1 . 5_454 143.21(4) ?
O1 K1 K1 5_554 5_454 144.05(4) ?
Co1 K1 K1 . 5_454 106.68(3) ?
O4 K1 HW2 . . 16.2(5) ?
O4 K1 HW2 5_454 . 95.2(5) ?
O2 K1 HW2 6 . 107.8(5) ?
O2 K1 HW2 5 . 57.0(5) ?
O3 K1 HW2 3_444 . 74.4(6) ?
O3 K1 HW2 4_454 . 150.2(5) ?
O1 K1 HW2 . . 111.6(5) ?
O1 K1 HW2 5_554 . 123.8(6) ?
Co1 K1 HW2 . . 91.0(5) ?
K1 K1 HW2 5_454 . 54.9(5) ?
Co1 O1 K1 . . 85.00(6) ?
Co1 O1 K1 . 5_554 167.75(8) ?
K1 O1 K1 . 5_554 107.26(6) ?
Co1 O1 HW1 . . 114.1(18) ?
K1 O1 HW1 . . 124.1(16) ?
K1 O1 HW1 5_554 . 59.3(17) ?
C1 O2 Co1 . . 131.78(10) ?
C1 O2 K1 . 5 123.99(10) ?
Co1 O2 K1 . 5 93.45(4) ?
C1 O3 K1 . 3_556 128.27(10) ?
K1 O4 K1 . 5_454 98.34(7) ?
K1 O4 HW2 . . 89.5(19) ?
K1 O4 HW2 5_454 . 146(2) ?
O3 C1 O2 . . 122.62(14) ?
O3 C1 C2 . . 115.27(15) ?
O2 C1 C2 . . 122.11(15) ?
C1 C2 C1 6 . 124.1(2) ?
C1 C2 H1 6 . 106.3 ?
C1 C2 H1 . . 106.3 ?
C1 C2 H2 6 . 106.3 ?
C1 C2 H2 . . 106.3 ?
H1 C2 H2 . . 106.4 ?

loop_
_geom_bond_atom_site_label_1
_geom_bond_atom_site_label_2
_geom_bond_site_symmetry_2
_geom_bond_distance
_geom_bond_publ_flag
Co1 O2 5 2.0584(11) y
Co1 O2 . 2.0584(11) y
Co1 O2 2 2.0584(11) y
Co1 O2 6 2.0584(11) y
Co1 O1 . 2.1347(18) y
Co1 O1 5 2.1347(18) y
Co1 K1 5 3.5726(13) ?
Co1 K1 . 3.5726(13) ?
K1 O4 . 2.7811(15) ?
K1 O4 5_454 2.7811(15) ?
K1 O2 6 2.7987(13) ?
K1 O2 5 2.7987(13) ?
K1 O3 3_444 2.8541(14) ?
K1 O3 4_454 2.8541(14) ?
K1 O1 . 3.057(2) ?
K1 O1 5_554 3.4628(19) ?
K1 K1 5_454 4.2086(14) ?
K1 HW2 . 2.89(3) ?
O1 K1 5_554 3.4628(19) ?
O1 HW1 . 0.81(2) ?
O2 C1 . 1.2598(18) ?
O2 K1 5 2.7987(13) ?
O3 C1 . 1.2582(18) ?
O3 K1 3_556 2.8541(14) ?
O4 K1 5_454 2.7810(15) ?
O4 HW2 . 0.80(3) ?
C1 C2 . 1.5157(19) ?
C2 C1 6 1.5157(19) ?
C2 H1 . 0.9700 ?
C2 H2 . 0.9700 ?

loop_
_geom_hbond_atom_site_label_D
_geom_hbond_atom_site_label_H
_geom_hbond_atom_site_label_A
_geom_hbond_site_symmetry_A
_geom_hbond_distance_DH
_geom_hbond_distance_HA
_geom_hbond_distance_DA
_geom_hbond_angle_DHA
O1 HW1 O3 7 0.81(2) 1.91(2) 2.7077(17) 167(2)
O4 HW2 O3 5 0.80(3) 2.03(3) 2.8372(18) 176(3)
